data_4325489
loop_
_publ_author_name
'Timothy J. Boyle'
'Leigh Anna M. Ottley'
'Christopher A. Apblett'
'Constantine A. Stewart'
'Sarah M. Hoppe'
'Krista L. Hawthorne'
'Mark A. Rodriguez'

_publ_section_title
;
 Synthesis, Characterization, and Electrochemical Properties of a Series
 of Sterically Varied Iron(II) Alkoxide Precursors and Their Resultant
 Nanoparticles
;
_journal_name_full 'Inorganic Chemistry'
_journal_page_first 6174
_journal_page_last 6182
_journal_paper_doi 10.1021/ic200423m
_journal_volume 50
_journal_year 2011
_chemical_formula_sum 'C35 H41 Fe N3 O2'
_chemical_formula_weight 591.56
_chemical_name_systematic
; 

 ? 

;
_space_group_IT_number 15
_symmetry_cell_setting monoclinic
_symmetry_space_group_name_Hall '-C 2yc'
_symmetry_space_group_name_H-M 'C 1 2/c 1'
_atom_sites_solution_hydrogens geom
_atom_sites_solution_primary direct
_atom_sites_solution_secondary difmap
_audit_creation_method SHELXL-97
_cell_angle_alpha 90.00
_cell_angle_beta 128.674(5)
_cell_angle_gamma 90.00
_cell_formula_units_Z 12
_cell_length_a 37.654(6)
_cell_length_b 13.255(2)
_cell_length_c 25.791(4)
_cell_measurement_temperature 173(2)
_cell_volume 10050(3)
_computing_cell_refinement 'Bruker SMART'
_computing_data_collection 'Bruker SMART'
_computing_data_reduction 'Bruker SAINT'
_computing_molecular_graphics 'Bruker SHELXTL'
_computing_publication_material 'Bruker SHELXTL'
_computing_structure_refinement 'SHELXL-97 (Sheldrick, 1997)'
_computing_structure_solution 'SHELXS-97 (Sheldrick, 1990)'
_diffrn_ambient_temperature 173(2)
_diffrn_measured_fraction_theta_full 0.999
_diffrn_measured_fraction_theta_max 0.999
_diffrn_measurement_device_type 'CCD area detector'
_diffrn_measurement_method 'phi and omega scans'
_diffrn_radiation_monochromator graphite
_diffrn_radiation_source 'fine-focus sealed tube'
_diffrn_radiation_type MoK\a
_diffrn_radiation_wavelength 0.71073
_diffrn_reflns_av_R_equivalents 0.0389
_diffrn_reflns_av_sigmaI/netI 0.0324
_diffrn_reflns_limit_h_max 41
_diffrn_reflns_limit_h_min -41
_diffrn_reflns_limit_k_max 14
_diffrn_reflns_limit_k_min -14
_diffrn_reflns_limit_l_max 28
_diffrn_reflns_limit_l_min -28
_diffrn_reflns_number 30242
_diffrn_reflns_theta_full 23.25
_diffrn_reflns_theta_max 23.25
_diffrn_reflns_theta_min 1.39
_exptl_absorpt_coefficient_mu 0.483
_exptl_absorpt_correction_T_max 0.944
_exptl_absorpt_correction_T_min 0.917
_exptl_absorpt_correction_type empirical
_exptl_absorpt_process_details SADABS
_exptl_crystal_colour black
_exptl_crystal_density_diffrn 1.173
_exptl_crystal_description irregular
_exptl_crystal_F_000 3768
_exptl_crystal_size_max 0.20
_exptl_crystal_size_mid 0.15
_exptl_crystal_size_min 0.12
_refine_diff_density_max 0.375
_refine_diff_density_min -0.155
_refine_diff_density_rms 0.046
_refine_ls_extinction_method none
_refine_ls_goodness_of_fit_ref 1.029
_refine_ls_hydrogen_treatment constr
_refine_ls_matrix_type full
_refine_ls_number_parameters 565
_refine_ls_number_reflns 7205
_refine_ls_number_restraints 0
_refine_ls_restrained_S_all 1.029
_refine_ls_R_factor_all 0.0493
_refine_ls_R_factor_gt 0.0362
_refine_ls_shift/su_max 0.002
_refine_ls_shift/su_mean 0.000
_refine_ls_structure_factor_coef Fsqd
_refine_ls_weighting_details 'calc w=1/[\s^2^(Fo^2^)+(0.0413P)^2^+4.8653P] where P=(Fo^2^+2Fc^2^)/3'
_refine_ls_weighting_scheme calc
_refine_ls_wR_factor_gt 0.0824
_refine_ls_wR_factor_ref 0.0892
_reflns_number_gt 5808
_reflns_number_total 7205
_reflns_threshold_expression >2sigma(I)
_cod_data_source_file ic200423m_si_001_03.cif
_cod_data_source_block 9jn042ne
_cod_original_cell_volume 10049(3)
_cod_database_code 4325489

loop_
_symmetry_equiv_pos_as_xyz
'x, y, z'
'-x, y, -z+1/2'
'x+1/2, y+1/2, z'
'-x+1/2, y+1/2, -z+1/2'
'-x, -y, -z'
'x, -y, z-1/2'
'-x+1/2, -y+1/2, -z'
'x+1/2, -y+1/2, z-1/2'

loop_
_atom_site_label
_atom_site_type_symbol
_atom_site_fract_x
_atom_site_fract_y
_atom_site_fract_z
_atom_site_U_iso_or_equiv
_atom_site_adp_type
_atom_site_occupancy
_atom_site_symmetry_multiplicity
_atom_site_calc_flag
_atom_site_refinement_flags
Fe1 Fe 0.340655(10) 0.34123(2) 0.246459(15) 0.03614(11) Uani 1 1 d .
Fe2 Fe 0.0000 0.29193(3) 0.2500 0.03244(13) Uani 1 2 d S
N1 n 0.33259(6) 0.50274(14) 0.23695(8) 0.0370(5) Uani 1 1 d .
N2 n 0.34983(6) 0.33065(14) 0.34080(9) 0.0397(5) Uani 1 1 d .
N3 n 0.33395(7) 0.31818(15) 0.15423(10) 0.0452(5) Uani 1 1 d .
N4 n 0.01329(6) 0.27184(14) 0.17623(9) 0.0405(5) Uani 1 1 d .
N5 n 0.0000 0.45459(19) 0.2500 0.0350(6) Uani 1 2 d S
O1 O 0.40601(5) 0.32878(12) 0.29786(7) 0.0420(4) Uani 1 1 d .
O2 O 0.27633(5) 0.31752(12) 0.19810(7) 0.0428(4) Uani 1 1 d .
O3 O 0.06503(5) 0.28635(11) 0.32040(7) 0.0384(4) Uani 1 1 d .
C1 C 0.43676(7) 0.26221(18) 0.34192(11) 0.0380(6) Uani 1 1 d .
C2 C 0.42340(9) 0.16610(19) 0.34636(13) 0.0490(6) Uani 1 1 d .
H2 H 0.3919 0.1497 0.3182 0.059 Uiso 1 1 calc R
C3 C 0.45470(11) 0.0943(2) 0.39060(14) 0.0627(8) Uani 1 1 d .
H3 H 0.4448 0.0297 0.3928 0.075 Uiso 1 1 calc R
C4 C 0.50026(10) 0.1174(2) 0.43132(14) 0.0635(8) Uani 1 1 d .
H4 H 0.5222 0.0686 0.4616 0.076 Uiso 1 1 calc R
C5 C 0.51385(9) 0.2117(2) 0.42784(12) 0.0544(7) Uani 1 1 d .
H5 H 0.5455 0.2264 0.4566 0.065 Uiso 1 1 calc R
C6 C 0.48396(7) 0.28663(18) 0.38474(11) 0.0392(6) Uani 1 1 d .
C7 C 0.50088(8) 0.39098(18) 0.38243(12) 0.0444(6) Uani 1 1 d .
C8 C 0.48116(9) 0.47412(19) 0.39919(13) 0.0570(7) Uani 1 1 d .
H8A H 0.4480 0.4763 0.3649 0.086 Uiso 1 1 calc R
H8B H 0.4942 0.5394 0.4011 0.086 Uiso 1 1 calc R
H8C H 0.4887 0.4598 0.4423 0.086 Uiso 1 1 calc R
C9 C 0.48691(10) 0.4117(2) 0.31339(14) 0.0685(8) Uani 1 1 d .
H9A H 0.5022 0.3636 0.3044 0.103 Uiso 1 1 calc R
H9B H 0.4957 0.4805 0.3119 0.103 Uiso 1 1 calc R
H9C H 0.4539 0.4041 0.2798 0.103 Uiso 1 1 calc R
C10 C 0.55286(8) 0.4003(2) 0.43290(15) 0.0753(9) Uani 1 1 d .
H10A H 0.5628 0.3904 0.4779 0.113 Uiso 1 1 calc R
H10B H 0.5621 0.4675 0.4295 0.113 Uiso 1 1 calc R
H10C H 0.5669 0.3490 0.4235 0.113 Uiso 1 1 calc R
C11 C 0.24470(8) 0.24745(18) 0.16293(10) 0.0400(6) Uani 1 1 d .
C12 C 0.25644(9) 0.1484(2) 0.16087(12) 0.0536(7) Uani 1 1 d .
H12 H 0.2875 0.1319 0.1838 0.064 Uiso 1 1 calc R
C13 C 0.22360(12) 0.0731(2) 0.12589(14) 0.0685(9) Uani 1 1 d .
H13 H 0.2323 0.0060 0.1256 0.082 Uiso 1 1 calc R
C14 C 0.17859(11) 0.0966(3) 0.09195(14) 0.0723(9) Uani 1 1 d .
H14 H 0.1559 0.0459 0.0676 0.087 Uiso 1 1 calc R
C15 C 0.16651(10) 0.1931(2) 0.09331(13) 0.0609(8) Uani 1 1 d .
H15 H 0.1352 0.2076 0.0699 0.073 Uiso 1 1 calc R
C16 C 0.19779(8) 0.27152(19) 0.12729(11) 0.0442(6) Uani 1 1 d .
C17 C 0.18283(8) 0.3793(2) 0.12718(12) 0.0517(7) Uani 1 1 d .
C18 C 0.20191(9) 0.4110(2) 0.19754(13) 0.0603(7) Uani 1 1 d .
H18A H 0.1882 0.3693 0.2123 0.090 Uiso 1 1 calc R
H18B H 0.1947 0.4821 0.1973 0.090 Uiso 1 1 calc R
H18C H 0.2350 0.4018 0.2279 0.090 Uiso 1 1 calc R
C19 C 0.13065(9) 0.3909(3) 0.08148(17) 0.0907(11) Uani 1 1 d .
H19A H 0.1178 0.3755 0.0356 0.136 Uiso 1 1 calc R
H19B H 0.1229 0.4603 0.0840 0.136 Uiso 1 1 calc R
H19C H 0.1181 0.3442 0.0958 0.136 Uiso 1 1 calc R
C20 C 0.19964(9) 0.4526(2) 0.10053(13) 0.0592(7) Uani 1 1 d .
H20A H 0.2330 0.4538 0.1309 0.089 Uiso 1 1 calc R
H20B H 0.1880 0.5204 0.0972 0.089 Uiso 1 1 calc R
H20C H 0.1887 0.4302 0.0565 0.089 Uiso 1 1 calc R
C21 C 0.31188(8) 0.54950(18) 0.25764(11) 0.0398(6) Uani 1 1 d .
H21 H 0.3074 0.5131 0.2849 0.048 Uiso 1 1 calc R
C22 C 0.29679(8) 0.64733(19) 0.24143(12) 0.0477(6) Uani 1 1 d .
H22 H 0.2825 0.6780 0.2574 0.057 Uiso 1 1 calc R
C23 C 0.30283(9) 0.7001(2) 0.20142(13) 0.0578(7) Uani 1 1 d .
H23 H 0.2922 0.7675 0.1885 0.069 Uiso 1 1 calc R
C24 C 0.32455(10) 0.6535(2) 0.18049(13) 0.0588(8) Uani 1 1 d .
H24 H 0.3295 0.6884 0.1533 0.071 Uiso 1 1 calc R
C25 C 0.33887(8) 0.55628(19) 0.19936(12) 0.0478(6) Uani 1 1 d .
H25 H 0.3541 0.5250 0.1850 0.057 Uiso 1 1 calc R
C26 C 0.38666(8) 0.36973(19) 0.39691(11) 0.0445(6) Uani 1 1 d .
H26 H 0.4066 0.4092 0.3945 0.053 Uiso 1 1 calc R
C27 C 0.39736(8) 0.35621(19) 0.45795(12) 0.0485(6) Uani 1 1 d .
H27 H 0.4241 0.3855 0.4965 0.058 Uiso 1 1 calc R
C28 C 0.36911(9) 0.3003(2) 0.46262(12) 0.0536(7) Uani 1 1 d .
H28 H 0.3757 0.2899 0.5043 0.064 Uiso 1 1 calc R
C29 C 0.33088(9) 0.2592(2) 0.40554(13) 0.0602(7) Uani 1 1 d .
H29 H 0.3105 0.2199 0.4071 0.072 Uiso 1 1 calc R
C30 C 0.32247(8) 0.27592(19) 0.34591(12) 0.0509(7) Uani 1 1 d .
H30 H 0.2960 0.2471 0.3067 0.061 Uiso 1 1 calc R
C31 C 0.29725(9) 0.3487(2) 0.09456(12) 0.0527(7) Uani 1 1 d .
H31 H 0.2737 0.3814 0.0918 0.063 Uiso 1 1 calc R
C32 C 0.29155(11) 0.3354(2) 0.03673(13) 0.0615(8) Uani 1 1 d .
H32 H 0.2651 0.3598 -0.0044 0.074 Uiso 1 1 calc R
C33 C 0.32480(12) 0.2865(2) 0.04006(16) 0.0717(9) Uani 1 1 d .
H33 H 0.3217 0.2755 0.0010 0.086 Uiso 1 1 calc R
C34 C 0.36614(10) 0.27115(19) 0.15664(14) 0.0560(7) Uani 1 1 d .
H34 H 0.3926 0.2487 0.1985 0.067 Uiso 1 1 calc R
C35 C 0.36268(11) 0.2534(2) 0.10049(17) 0.0689(9) Uani 1 1 d .
H35 H 0.3862 0.2189 0.1040 0.083 Uiso 1 1 calc R
C36 C 0.10054(7) 0.23094(16) 0.36644(10) 0.0325(5) Uani 1 1 d .
C37 C 0.09580(8) 0.12668(18) 0.36863(12) 0.0413(6) Uani 1 1 d .
H37 H 0.0668 0.0968 0.3371 0.050 Uiso 1 1 calc R
C38 C 0.13213(9) 0.06577(19) 0.41532(13) 0.0496(7) Uani 1 1 d .
H38 H 0.1279 -0.0048 0.4156 0.060 Uiso 1 1 calc R
C39 C 0.17422(9) 0.1078(2) 0.46110(13) 0.0524(7) Uani 1 1 d .
H39 H 0.1994 0.0667 0.4933 0.063 Uiso 1 1 calc R
C40 C 0.17967(7) 0.21129(19) 0.45994(11) 0.0440(6) Uani 1 1 d .
H40 H 0.2090 0.2396 0.4921 0.053 Uiso 1 1 calc R
C41 C 0.14416(7) 0.27534(17) 0.41379(10) 0.0343(5) Uani 1 1 d .
C42 C 0.15140(8) 0.38944(18) 0.41290(12) 0.0432(6) Uani 1 1 d .
C43 C 0.12002(8) 0.44978(18) 0.42042(12) 0.0503(7) Uani 1 1 d .
H43A H 0.0882 0.4370 0.3821 0.075 Uiso 1 1 calc R
H43B H 0.1266 0.5219 0.4229 0.075 Uiso 1 1 calc R
H43C H 0.1252 0.4289 0.4611 0.075 Uiso 1 1 calc R
C44 C 0.14126(9) 0.41883(19) 0.34702(14) 0.0587(7) Uani 1 1 d .
H44A H 0.1631 0.3854 0.3439 0.088 Uiso 1 1 calc R
H44B H 0.1439 0.4921 0.3455 0.088 Uiso 1 1 calc R
H44C H 0.1103 0.3976 0.3097 0.088 Uiso 1 1 calc R
C45 C 0.20050(8) 0.4214(2) 0.46953(15) 0.0681(9) Uani 1 1 d .
H45A H 0.2082 0.4023 0.5122 0.102 Uiso 1 1 calc R
H45B H 0.2034 0.4946 0.4682 0.102 Uiso 1 1 calc R
H45C H 0.2213 0.3876 0.4643 0.102 Uiso 1 1 calc R
C46 C 0.05335(9) 0.23895(19) 0.19514(13) 0.0492(6) Uani 1 1 d .
H46 H 0.0754 0.2175 0.2398 0.059 Uiso 1 1 calc R
C47 C 0.06437(10) 0.2344(2) 0.15336(14) 0.0626(8) Uani 1 1 d .
H47 H 0.0933 0.2105 0.1690 0.075 Uiso 1 1 calc R
C48 C 0.03275(10) 0.2650(2) 0.08875(14) 0.0630(8) Uani 1 1 d .
H48 H 0.0395 0.2629 0.0589 0.076 Uiso 1 1 calc R
C49 C -0.00864(10) 0.2986(2) 0.06802(13) 0.0594(8) Uani 1 1 d .
H49 H -0.0312 0.3202 0.0235 0.071 Uiso 1 1 calc R
C50 C -0.01709(8) 0.3005(2) 0.11306(12) 0.0503(7) Uani 1 1 d .
H50 H -0.0460 0.3234 0.0982 0.060 Uiso 1 1 calc R
C51 C 0.01755(8) 0.50733(18) 0.22671(11) 0.0445(6) Uani 1 1 d .
H51 H 0.0305 0.4714 0.2103 0.053 Uiso 1 1 calc R
C52 C 0.01780(12) 0.6098(2) 0.22528(15) 0.0746(9) Uani 1 1 d .
H52 H 0.0301 0.6446 0.2075 0.089 Uiso 1 1 calc R
C53 C 0.0000 0.6618(3) 0.2500 0.106(2) Uani 1 2 d S
H53 H 0.0000 0.7334 0.2500 0.127 Uiso 1 2 calc SR

loop_
_atom_site_aniso_label
_atom_site_aniso_U_11
_atom_site_aniso_U_22
_atom_site_aniso_U_33
_atom_site_aniso_U_23
_atom_site_aniso_U_13
_atom_site_aniso_U_12
Fe1 0.02917(19) 0.0436(2) 0.03044(19) -0.00239(15) 0.01611(16) -0.00224(15)
Fe2 0.0289(2) 0.0349(3) 0.0290(2) 0.000 0.0159(2) 0.000
N1 0.0344(11) 0.0433(12) 0.0360(11) -0.0068(9) 0.0234(10) -0.0069(9)
N2 0.0337(11) 0.0483(12) 0.0330(11) 0.0014(9) 0.0189(10) -0.0017(9)
N3 0.0445(12) 0.0507(13) 0.0396(12) -0.0085(10) 0.0259(11) -0.0061(10)
N4 0.0386(11) 0.0454(12) 0.0335(11) -0.0078(9) 0.0205(10) -0.0042(9)
N5 0.0337(15) 0.0366(16) 0.0329(15) 0.000 0.0199(13) 0.000
O1 0.0312(9) 0.0494(10) 0.0389(9) 0.0046(8) 0.0187(8) 0.0024(8)
O2 0.0316(9) 0.0506(10) 0.0355(9) -0.0053(8) 0.0158(8) -0.0075(8)
O3 0.0311(9) 0.0425(9) 0.0330(8) -0.0007(7) 0.0157(8) 0.0017(7)
C1 0.0378(14) 0.0463(15) 0.0346(13) -0.0018(11) 0.0249(12) 0.0027(12)
C2 0.0499(16) 0.0510(17) 0.0532(16) -0.0011(13) 0.0356(14) -0.0045(13)
C3 0.088(2) 0.0451(17) 0.072(2) 0.0088(15) 0.058(2) 0.0047(16)
C4 0.068(2) 0.061(2) 0.0540(18) 0.0159(15) 0.0343(17) 0.0240(16)
C5 0.0452(16) 0.0611(19) 0.0462(16) 0.0021(14) 0.0233(14) 0.0100(14)
C6 0.0347(13) 0.0475(15) 0.0349(13) -0.0035(11) 0.0215(12) 0.0051(11)
C7 0.0331(13) 0.0501(16) 0.0480(15) -0.0083(12) 0.0243(12) -0.0038(11)
C8 0.0521(16) 0.0506(17) 0.0711(19) -0.0134(14) 0.0398(15) -0.0074(13)
C9 0.080(2) 0.071(2) 0.071(2) -0.0118(16) 0.0557(18) -0.0253(17)
C10 0.0386(16) 0.078(2) 0.093(2) -0.0183(18) 0.0327(17) -0.0075(15)
C11 0.0426(14) 0.0496(15) 0.0249(12) 0.0002(11) 0.0197(12) -0.0117(12)
C12 0.0632(18) 0.0523(18) 0.0448(15) -0.0010(13) 0.0336(15) -0.0045(14)
C13 0.108(3) 0.0458(17) 0.0553(19) -0.0068(14) 0.052(2) -0.0135(18)
C14 0.080(2) 0.077(2) 0.0512(18) -0.0175(16) 0.0368(19) -0.0422(19)
C15 0.0547(18) 0.077(2) 0.0444(16) -0.0115(15) 0.0278(15) -0.0291(16)
C16 0.0404(14) 0.0603(17) 0.0291(13) -0.0047(12) 0.0203(12) -0.0187(13)
C17 0.0315(13) 0.0689(19) 0.0433(15) 0.0027(13) 0.0177(12) -0.0049(13)
C18 0.0689(19) 0.0613(19) 0.0628(18) 0.0001(14) 0.0471(17) 0.0009(15)
C19 0.0395(17) 0.113(3) 0.095(3) -0.002(2) 0.0300(18) -0.0023(17)
C20 0.0533(17) 0.0635(19) 0.0481(16) 0.0142(14) 0.0254(14) 0.0045(14)
C21 0.0421(14) 0.0456(15) 0.0387(14) -0.0037(11) 0.0286(12) -0.0040(11)
C22 0.0520(16) 0.0486(16) 0.0537(16) -0.0032(13) 0.0386(14) 0.0027(13)
C23 0.075(2) 0.0397(15) 0.0631(18) 0.0030(13) 0.0456(17) 0.0033(14)
C24 0.091(2) 0.0482(17) 0.0648(18) -0.0022(14) 0.0624(18) -0.0133(15)
C25 0.0606(17) 0.0462(16) 0.0593(17) -0.0108(13) 0.0485(15) -0.0134(13)
C26 0.0384(14) 0.0555(16) 0.0391(15) -0.0025(12) 0.0240(13) -0.0037(12)
C27 0.0434(15) 0.0616(17) 0.0329(14) -0.0033(12) 0.0202(12) 0.0044(13)
C28 0.0594(18) 0.0663(19) 0.0375(15) 0.0135(13) 0.0314(15) 0.0167(15)
C29 0.0610(18) 0.072(2) 0.0564(18) 0.0133(15) 0.0413(16) -0.0037(15)
C30 0.0444(15) 0.0605(18) 0.0422(15) 0.0025(13) 0.0244(13) -0.0076(13)
C31 0.0550(17) 0.0594(18) 0.0416(16) -0.0123(13) 0.0292(15) -0.0152(13)
C32 0.077(2) 0.0642(19) 0.0444(17) -0.0108(14) 0.0389(16) -0.0237(16)
C33 0.111(3) 0.064(2) 0.063(2) -0.0240(17) 0.065(2) -0.035(2)
C34 0.0665(19) 0.0516(17) 0.0614(18) -0.0079(14) 0.0456(16) 0.0004(14)
C35 0.096(2) 0.0574(19) 0.094(3) -0.0210(18) 0.078(2) -0.0124(17)
C36 0.0306(12) 0.0398(14) 0.0310(12) -0.0006(11) 0.0210(11) 0.0021(11)
C37 0.0391(14) 0.0431(15) 0.0481(15) -0.0034(12) 0.0303(13) -0.0044(12)
C38 0.0553(17) 0.0414(15) 0.0672(18) 0.0101(13) 0.0457(16) 0.0078(13)
C39 0.0445(16) 0.0576(18) 0.0567(17) 0.0182(14) 0.0325(15) 0.0181(13)
C40 0.0284(13) 0.0585(17) 0.0420(14) -0.0002(12) 0.0205(12) 0.0033(12)
C41 0.0316(12) 0.0414(14) 0.0322(12) -0.0022(10) 0.0211(11) 0.0010(11)
C42 0.0366(14) 0.0448(15) 0.0457(15) -0.0086(12) 0.0245(12) -0.0049(11)
C43 0.0447(15) 0.0431(15) 0.0544(16) -0.0130(12) 0.0268(14) -0.0008(12)
C44 0.0716(19) 0.0441(16) 0.077(2) -0.0005(14) 0.0544(18) -0.0057(14)
C45 0.0371(15) 0.0624(19) 0.083(2) -0.0181(16) 0.0270(16) -0.0121(13)
C46 0.0494(16) 0.0564(17) 0.0465(15) -0.0037(13) 0.0322(14) 0.0023(13)
C47 0.0590(18) 0.084(2) 0.0586(19) -0.0080(16) 0.0433(17) 0.0011(16)
C48 0.069(2) 0.083(2) 0.0572(19) -0.0139(16) 0.0494(17) -0.0197(17)
C49 0.0595(19) 0.076(2) 0.0384(15) -0.0042(14) 0.0287(15) -0.0175(15)
C50 0.0402(15) 0.0688(18) 0.0370(15) -0.0040(13) 0.0218(13) -0.0062(13)
C51 0.0547(16) 0.0398(15) 0.0478(15) 0.0014(12) 0.0363(14) -0.0010(12)
C52 0.131(3) 0.0442(18) 0.092(2) -0.0019(16) 0.091(2) -0.0120(18)
C53 0.222(7) 0.030(2) 0.141(5) 0.000 0.151(5) 0.000

loop_
_atom_type_symbol
_atom_type_description
_atom_type_scat_dispersion_real
_atom_type_scat_dispersion_imag
_atom_type_scat_source
C C 0.0033 0.0016 'International Tables Vol C Tables 4.2.6.8 and 6.1.1.4'
H H 0.0000 0.0000 'International Tables Vol C Tables 4.2.6.8 and 6.1.1.4'
N N 0.0061 0.0033 'International Tables Vol C Tables 4.2.6.8 and 6.1.1.4'
O O 0.0106 0.0060 'International Tables Vol C Tables 4.2.6.8 and 6.1.1.4'
Fe Fe 0.3463 0.8444 'International Tables Vol C Tables 4.2.6.8 and 6.1.1.4'

loop_
_geom_angle_atom_site_label_1
_geom_angle_atom_site_label_2
_geom_angle_atom_site_label_3
_geom_angle
_geom_angle_site_symmetry_1
_geom_angle_site_symmetry_3
O2 Fe1 O1 165.68(7) . .
O2 Fe1 N1 93.28(7) . .
O1 Fe1 N1 100.99(6) . .
O2 Fe1 N2 88.35(7) . .
O1 Fe1 N2 89.06(7) . .
N1 Fe1 N2 95.79(7) . .
O2 Fe1 N3 91.62(7) . .
O1 Fe1 N3 88.13(7) . .
N1 Fe1 N3 95.73(7) . .
N2 Fe1 N3 168.46(7) . .
O3 Fe2 O3 175.62(9) 2 .
O3 Fe2 N5 92.19(4) 2 .
O3 Fe2 N5 92.19(4) . .
O3 Fe2 N4 88.25(6) 2 2
O3 Fe2 N4 91.24(6) . 2
N5 Fe2 N4 96.75(5) . 2
O3 Fe2 N4 91.24(6) 2 .
O3 Fe2 N4 88.25(6) . .
N5 Fe2 N4 96.75(5) . .
N4 Fe2 N4 166.50(10) 2 .
C25 N1 C21 117.0(2) . .
C25 N1 Fe1 122.27(16) . .
C21 N1 Fe1 119.33(15) . .
C30 N2 C26 116.6(2) . .
C30 N2 Fe1 122.55(16) . .
C26 N2 Fe1 120.34(15) . .
C34 N3 C31 116.9(2) . .
C34 N3 Fe1 121.15(17) . .
C31 N3 Fe1 121.92(17) . .
C50 N4 C46 116.7(2) . .
C50 N4 Fe2 121.44(16) . .
C46 N4 Fe2 121.57(15) . .
C51 N5 C51 116.8(3) . 2
C51 N5 Fe2 121.58(14) . .
C51 N5 Fe2 121.58(14) 2 .
C1 O1 Fe1 134.12(14) . .
C11 O2 Fe1 141.53(16) . .
C36 O3 Fe2 147.10(14) . .
O1 C1 C2 120.6(2) . .
O1 C1 C6 120.7(2) . .
C2 C1 C6 118.8(2) . .
C3 C2 C1 121.9(2) . .
C3 C2 H2 119.0 . .
C1 C2 H2 119.0 . .
C4 C3 C2 119.4(3) . .
C4 C3 H3 120.3 . .
C2 C3 H3 120.3 . .
C5 C4 C3 119.4(3) . .
C5 C4 H4 120.3 . .
C3 C4 H4 120.3 . .
C4 C5 C6 123.7(3) . .
C4 C5 H5 118.2 . .
C6 C5 H5 118.2 . .
C5 C6 C1 116.9(2) . .
C5 C6 C7 121.7(2) . .
C1 C6 C7 121.3(2) . .
C9 C7 C10 107.5(2) . .
C9 C7 C8 108.9(2) . .
C10 C7 C8 106.8(2) . .
C9 C7 C6 110.82(19) . .
C10 C7 C6 112.3(2) . .
C8 C7 C6 110.45(19) . .
C7 C8 H8A 109.5 . .
C7 C8 H8B 109.5 . .
H8A C8 H8B 109.5 . .
C7 C8 H8C 109.5 . .
H8A C8 H8C 109.5 . .
H8B C8 H8C 109.5 . .
C7 C9 H9A 109.5 . .
C7 C9 H9B 109.5 . .
H9A C9 H9B 109.5 . .
C7 C9 H9C 109.5 . .
H9A C9 H9C 109.5 . .
H9B C9 H9C 109.5 . .
C7 C10 H10A 109.5 . .
C7 C10 H10B 109.5 . .
H10A C10 H10B 109.5 . .
C7 C10 H10C 109.5 . .
H10A C10 H10C 109.5 . .
H10B C10 H10C 109.5 . .
O2 C11 C12 121.0(2) . .
O2 C11 C16 120.4(2) . .
C12 C11 C16 118.6(2) . .
C13 C12 C11 121.6(3) . .
C13 C12 H12 119.2 . .
C11 C12 H12 119.2 . .
C14 C13 C12 119.6(3) . .
C14 C13 H13 120.2 . .
C12 C13 H13 120.2 . .
C15 C14 C13 119.6(3) . .
C15 C14 H14 120.2 . .
C13 C14 H14 120.2 . .
C14 C15 C16 123.4(3) . .
C14 C15 H15 118.3 . .
C16 C15 H15 118.3 . .
C15 C16 C11 117.2(3) . .
C15 C16 C17 121.8(2) . .
C11 C16 C17 120.9(2) . .
C18 C17 C16 110.6(2) . .
C18 C17 C20 109.7(2) . .
C16 C17 C20 109.6(2) . .
C18 C17 C19 107.9(2) . .
C16 C17 C19 112.6(2) . .
C20 C17 C19 106.2(2) . .
C17 C18 H18A 109.5 . .
C17 C18 H18B 109.5 . .
H18A C18 H18B 109.5 . .
C17 C18 H18C 109.5 . .
H18A C18 H18C 109.5 . .
H18B C18 H18C 109.5 . .
C17 C19 H19A 109.5 . .
C17 C19 H19B 109.5 . .
H19A C19 H19B 109.5 . .
C17 C19 H19C 109.5 . .
H19A C19 H19C 109.5 . .
H19B C19 H19C 109.5 . .
C17 C20 H20A 109.5 . .
C17 C20 H20B 109.5 . .
H20A C20 H20B 109.5 . .
C17 C20 H20C 109.5 . .
H20A C20 H20C 109.5 . .
H20B C20 H20C 109.5 . .
N1 C21 C22 123.3(2) . .
N1 C21 H21 118.4 . .
C22 C21 H21 118.4 . .
C21 C22 C23 118.5(2) . .
C21 C22 H22 120.7 . .
C23 C22 H22 120.7 . .
C24 C23 C22 118.8(2) . .
C24 C23 H23 120.6 . .
C22 C23 H23 120.6 . .
C25 C24 C23 118.9(2) . .
C25 C24 H24 120.5 . .
C23 C24 H24 120.5 . .
N1 C25 C24 123.4(2) . .
N1 C25 H25 118.3 . .
C24 C25 H25 118.3 . .
N2 C26 C27 123.7(2) . .
N2 C26 H26 118.1 . .
C27 C26 H26 118.1 . .
C28 C27 C26 119.2(2) . .
C28 C27 H27 120.4 . .
C26 C27 H27 120.4 . .
C27 C28 C29 118.3(2) . .
C27 C28 H28 120.9 . .
C29 C28 H28 120.9 . .
C28 C29 C30 119.2(2) . .
C28 C29 H29 120.4 . .
C30 C29 H29 120.4 . .
N2 C30 C29 123.0(2) . .
N2 C30 H30 118.5 . .
C29 C30 H30 118.5 . .
N3 C31 C32 123.9(3) . .
N3 C31 H31 118.1 . .
C32 C31 H31 118.1 . .
C33 C32 C31 118.4(3) . .
C33 C32 H32 120.8 . .
C31 C32 H32 120.8 . .
C32 C33 C35 119.1(3) . .
C32 C33 H33 120.5 . .
C35 C33 H33 120.5 . .
N3 C34 C35 122.8(3) . .
N3 C34 H34 118.6 . .
C35 C34 H34 118.6 . .
C33 C35 C34 118.9(3) . .
C33 C35 H35 120.5 . .
C34 C35 H35 120.5 . .
O3 C36 C37 120.10(19) . .
O3 C36 C41 121.1(2) . .
C37 C36 C41 118.8(2) . .
C38 C37 C36 122.0(2) . .
C38 C37 H37 119.0 . .
C36 C37 H37 119.0 . .
C39 C38 C37 119.6(2) . .
C39 C38 H38 120.2 . .
C37 C38 H38 120.2 . .
C38 C39 C40 119.3(2) . .
C38 C39 H39 120.3 . .
C40 C39 H39 120.3 . .
C39 C40 C41 123.0(2) . .
C39 C40 H40 118.5 . .
C41 C40 H40 118.5 . .
C40 C41 C36 117.3(2) . .
C40 C41 C42 121.9(2) . .
C36 C41 C42 120.88(19) . .
C45 C42 C43 107.5(2) . .
C45 C42 C41 112.1(2) . .
C43 C42 C41 110.63(19) . .
C45 C42 C44 107.5(2) . .
C43 C42 C44 109.1(2) . .
C41 C42 C44 109.92(19) . .
C42 C43 H43A 109.5 . .
C42 C43 H43B 109.5 . .
H43A C43 H43B 109.5 . .
C42 C43 H43C 109.5 . .
H43A C43 H43C 109.5 . .
H43B C43 H43C 109.5 . .
C42 C44 H44A 109.5 . .
C42 C44 H44B 109.5 . .
H44A C44 H44B 109.5 . .
C42 C44 H44C 109.5 . .
H44A C44 H44C 109.5 . .
H44B C44 H44C 109.5 . .
C42 C45 H45A 109.5 . .
C42 C45 H45B 109.5 . .
H45A C45 H45B 109.5 . .
C42 C45 H45C 109.5 . .
H45A C45 H45C 109.5 . .
H45B C45 H45C 109.5 . .
N4 C46 C47 123.5(2) . .
N4 C46 H46 118.2 . .
C47 C46 H46 118.2 . .
C48 C47 C46 118.7(3) . .
C48 C47 H47 120.6 . .
C46 C47 H47 120.6 . .
C49 C48 C47 118.9(2) . .
C49 C48 H48 120.5 . .
C47 C48 H48 120.5 . .
C48 C49 C50 118.8(3) . .
C48 C49 H49 120.6 . .
C50 C49 H49 120.6 . .
N4 C50 C49 123.3(2) . .
N4 C50 H50 118.3 . .
C49 C50 H50 118.3 . .
N5 C51 C52 123.3(2) . .
N5 C51 H51 118.3 . .
C52 C51 H51 118.3 . .
C51 C52 C53 118.5(3) . .
C51 C52 H52 120.7 . .
C53 C52 H52 120.7 . .
C52 C53 C52 119.4(4) . 2
C52 C53 H53 120.3 . .
C52 C53 H53 120.3 2 .

loop_
_geom_bond_atom_site_label_1
_geom_bond_atom_site_label_2
_geom_bond_distance
_geom_bond_site_symmetry_2
Fe1 O2 1.9353(15) .
Fe1 O1 1.9399(15) .
Fe1 N1 2.1546(19) .
Fe1 N2 2.2378(19) .
Fe1 N3 2.250(2) .
Fe2 O3 1.9344(14) 2
Fe2 O3 1.9344(14) .
Fe2 N5 2.156(3) .
Fe2 N4 2.2652(18) 2
Fe2 N4 2.2652(18) .
N1 C25 1.336(3) .
N1 C21 1.340(3) .
N2 C30 1.332(3) .
N2 C26 1.333(3) .
N3 C34 1.330(3) .
N3 C31 1.335(3) .
N4 C50 1.333(3) .
N4 C46 1.336(3) .
N5 C51 1.335(3) .
N5 C51 1.335(3) 2
O1 C1 1.329(3) .
O2 C11 1.324(3) .
O3 C36 1.324(2) .
C1 C2 1.400(3) .
C1 C6 1.425(3) .
C2 C3 1.384(4) .
C2 H2 0.9500 .
C3 C4 1.374(4) .
C3 H3 0.9500 .
C4 C5 1.375(4) .
C4 H4 0.9500 .
C5 C6 1.388(3) .
C5 H5 0.9500 .
C6 C7 1.540(3) .
C7 C9 1.533(3) .
C7 C10 1.535(3) .
C7 C8 1.534(3) .
C8 H8A 0.9800 .
C8 H8B 0.9800 .
C8 H8C 0.9800 .
C9 H9A 0.9800 .
C9 H9B 0.9800 .
C9 H9C 0.9800 .
C10 H10A 0.9800 .
C10 H10B 0.9800 .
C10 H10C 0.9800 .
C11 C12 1.397(3) .
C11 C16 1.428(3) .
C12 C13 1.395(4) .
C12 H12 0.9500 .
C13 C14 1.371(4) .
C13 H13 0.9500 .
C14 C15 1.367(4) .
C14 H14 0.9500 .
C15 C16 1.394(3) .
C15 H15 0.9500 .
C16 C17 1.535(4) .
C17 C18 1.535(3) .
C17 C20 1.536(3) .
C17 C19 1.542(3) .
C18 H18A 0.9800 .
C18 H18B 0.9800 .
C18 H18C 0.9800 .
C19 H19A 0.9800 .
C19 H19B 0.9800 .
C19 H19C 0.9800 .
C20 H20A 0.9800 .
C20 H20B 0.9800 .
C20 H20C 0.9800 .
C21 C22 1.372(3) .
C21 H21 0.9500 .
C22 C23 1.378(3) .
C22 H22 0.9500 .
C23 C24 1.376(4) .
C23 H23 0.9500 .
C24 C25 1.364(3) .
C24 H24 0.9500 .
C25 H25 0.9500 .
C26 C27 1.371(3) .
C26 H26 0.9500 .
C27 C28 1.362(3) .
C27 H27 0.9500 .
C28 C29 1.373(4) .
C28 H28 0.9500 .
C29 C30 1.381(3) .
C29 H29 0.9500 .
C30 H30 0.9500 .
C31 C32 1.379(3) .
C31 H31 0.9500 .
C32 C33 1.364(4) .
C32 H32 0.9500 .
C33 C35 1.370(4) .
C33 H33 0.9500 .
C34 C35 1.390(4) .
C34 H34 0.9500 .
C35 H35 0.9500 .
C36 C37 1.399(3) .
C36 C41 1.425(3) .
C37 C38 1.384(3) .
C37 H37 0.9500 .
C38 C39 1.371(3) .
C38 H38 0.9500 .
C39 C40 1.390(3) .
C39 H39 0.9500 .
C40 C41 1.392(3) .
C40 H40 0.9500 .
C41 C42 1.539(3) .
C42 C45 1.535(3) .
C42 C43 1.536(3) .
C42 C44 1.541(3) .
C43 H43A 0.9800 .
C43 H43B 0.9800 .
C43 H43C 0.9800 .
C44 H44A 0.9800 .
C44 H44B 0.9800 .
C44 H44C 0.9800 .
C45 H45A 0.9800 .
C45 H45B 0.9800 .
C45 H45C 0.9800 .
C46 C47 1.377(3) .
C46 H46 0.9500 .
C47 C48 1.371(4) .
C47 H47 0.9500 .
C48 C49 1.368(4) .
C48 H48 0.9500 .
C49 C50 1.383(3) .
C49 H49 0.9500 .
C50 H50 0.9500 .
C51 C52 1.359(3) .
C51 H51 0.9500 .
C52 C53 1.365(3) .
C52 H52 0.9500 .
C53 C52 1.365(3) 2
C53 H53 0.9500 .
